data_7235510
loop_
_publ_author_name
'Midrier, Camille'
'Montel, Sonia'
'Braun, Ralf'
'Haaf, Klaus'
'Willms, Lothar'
'van der Lee, Arie'
'Volle, Jean-No\"el'
'Pirat, Jean-Luc'
'Virieux, David'

_publ_section_title
;
 Fosmidomycin analogues with N-hydroxyimidazole and N-hydroxyimidazolone
 as a chelating unit
;
_journal_issue 45
_journal_name_full 'RSC Adv.'
_journal_page_first 23770
_journal_paper_doi 10.1039/C4RA00757C
_journal_volume 4
_journal_year 2014
_chemical_formula_moiety 'C9 H15 N2 O6 P, H2 O'
_chemical_formula_sum 'C9 H17 N2 O7 P'
_chemical_formula_weight 296.22
_space_group_IT_number 14
_space_group_name_Hall '-P 2yn'
_space_group_name_H-M_alt 'P 1 21/n 1'
_symmetry_cell_setting monoclinic
_symmetry_space_group_name_Hall '-P 2yn'
_symmetry_space_group_name_H-M 'P 1 21/n 1'
_atom_sites_solution_hydrogens geom
_atom_sites_solution_primary iterative
_cell_angle_alpha 90
_cell_angle_beta 101.181(5)
_cell_angle_gamma 90
_cell_formula_units_Z 4
_cell_length_a 6.6374(3)
_cell_length_b 24.5838(15)
_cell_length_c 7.9643(4)
_cell_measurement_reflns_used 3761
_cell_measurement_temperature 173
_cell_measurement_theta_max 29.0134
_cell_measurement_theta_min 2.6062
_cell_volume 1274.89(12)
_computing_cell_refinement
;
CrysAlis RED, Oxford Diffraction Ltd.,
Version 1.171.32.38 (release 17-11-2008 CrysAlis171 .NET)
(compiled Nov 17 2008,13:58:09)
;
_computing_data_collection
;
CrysAlis CCD, Oxford Diffraction Ltd.,
Version 1.171.32.38 (release 17-11-2008 CrysAlis171 .NET)
(compiled Nov 17 2008,13:58:09)
;
_computing_data_reduction
;
CrysAlis RED, Oxford Diffraction Ltd.,
Version 1.171.32.38 (release 17-11-2008 CrysAlis171 .NET)
(compiled Nov 17 2008,13:58:09)
;
_computing_molecular_graphics 'CAMERON (Watkin et al., 1996)'
_computing_publication_material 'CRYSTALS (Betteridge et al., 2003)'
_computing_structure_refinement 'CRYSTALS (Betteridge et al., 2003)'
_computing_structure_solution 'Superflip (Palatinus & Chapuis, 2007)'
_diffrn_ambient_temperature 173
_diffrn_detector_area_resol_mean 8.4205
_diffrn_measured_fraction_theta_full 0.998
_diffrn_measured_fraction_theta_max 0.913
_diffrn_measurement_details
;
#__ type_ start__ end____ width___ exp.time_
  1 omega  -19.00  116.00   1.0000   35.0000
omega____ theta____ kappa____ phi______ omega'___ theta'___ frames
    -       19.0864   77.0000  120.0000    0.0000    0.0000 135

#__ type_ start__ end____ width___ exp.time_
  2 omega  -71.00   -7.00   1.0000   35.0000
omega____ theta____ kappa____ phi______ omega'___ theta'___ frames
    -       19.0864  -45.0000  300.0000    0.0000    0.0000 64

#__ type_ start__ end____ width___ exp.time_
  3 omega  -15.00   43.00   1.0000   35.0000
omega____ theta____ kappa____ phi______ omega'___ theta'___ frames
    -       19.0864   45.0000  180.0000    0.0000    0.0000 58

#__ type_ start__ end____ width___ exp.time_
  4 omega  -79.00   20.00   1.0000   35.0000
omega____ theta____ kappa____ phi______ omega'___ theta'___ frames
    -       19.0864    0.0000  180.0000    0.0000    0.0000 99

#__ type_ start__ end____ width___ exp.time_
  5 omega  -79.00  -11.00   1.0000   35.0000
omega____ theta____ kappa____ phi______ omega'___ theta'___ frames
    -       19.0864    0.0000   60.0000    0.0000    0.0000 68

#__ type_ start__ end____ width___ exp.time_
  6 omega  -15.00   49.00   1.0000   35.0000
omega____ theta____ kappa____ phi______ omega'___ theta'___ frames
    -       19.0864   45.0000   30.0000    0.0000    0.0000 64

#__ type_ start__ end____ width___ exp.time_
  7 omega  -11.00   52.00   1.0000   35.0000
omega____ theta____ kappa____ phi______ omega'___ theta'___ frames
    -       19.0864  -45.0000  330.0000    0.0000    0.0000 63

#__ type_ start__ end____ width___ exp.time_
  8 omega  -14.00   48.00   1.0000   35.0000
omega____ theta____ kappa____ phi______ omega'___ theta'___ frames
    -       19.0864   45.0000  270.0000    0.0000    0.0000 62

#__ type_ start__ end____ width___ exp.time_
  9 omega  -12.00   56.00   1.0000   35.0000
omega____ theta____ kappa____ phi______ omega'___ theta'___ frames
    -       19.0864  -77.0000  210.0000    0.0000    0.0000 68

#__ type_ start__ end____ width___ exp.time_
 10 omega  -11.00   50.00   1.0000   35.0000
omega____ theta____ kappa____ phi______ omega'___ theta'___ frames
    -       19.0864  -45.0000   90.0000    0.0000    0.0000 61

#__ type_ start__ end____ width___ exp.time_
 11 omega   -4.00   54.00   1.0000   35.0000
omega____ theta____ kappa____ phi______ omega'___ theta'___ frames
    -       19.0864  -77.0000   90.0000    0.0000    0.0000 58

#__ type_ start__ end____ width___ exp.time_
 12 omega  -52.00   16.00   1.0000   35.0000
omega____ theta____ kappa____ phi______ omega'___ theta'___ frames
    -      -22.6020  -77.0000  270.0000    0.0000    0.0000 68

#__ type_ start__ end____ width___ exp.time_
 13 omega  -53.00    8.00   1.0000   35.0000
omega____ theta____ kappa____ phi______ omega'___ theta'___ frames
    -      -22.6020   77.0000  330.0000    0.0000    0.0000 61

#__ type_ start__ end____ width___ exp.time_
 14 omega  -45.00  -15.00   1.0000   35.0000
omega____ theta____ kappa____ phi______ omega'___ theta'___ frames
    -      -22.6020  -45.0000  330.0000    0.0000    0.0000 30

#__ type_ start__ end____ width___ exp.time_
 15 omega -114.00  -87.00   1.0000   35.0000
omega____ theta____ kappa____ phi______ omega'___ theta'___ frames
    -      -22.6020    0.0000  150.0000    0.0000    0.0000 27

;
_diffrn_measurement_device 'Oxford Diffraction XCALIBUR'
_diffrn_measurement_device_type Area
_diffrn_measurement_method \w
_diffrn_orient_matrix_UB_11 -0.0104976784
_diffrn_orient_matrix_UB_12 0.0247887792
_diffrn_orient_matrix_UB_13 -0.0461953169
_diffrn_orient_matrix_UB_21 0.0155247125
_diffrn_orient_matrix_UB_22 0.0147003876
_diffrn_orient_matrix_UB_23 0.0779698265
_diffrn_orient_matrix_UB_31 0.1071285841
_diffrn_orient_matrix_UB_32 0.0003446272
_diffrn_orient_matrix_UB_33 0.0020858556
_diffrn_radiation_monochromator graphite
_diffrn_radiation_source 'Enhance (Mo) X-ray Source'
_diffrn_radiation_type 'Mo K\a'
_diffrn_radiation_wavelength 0.71073
_diffrn_reflns_av_R_equivalents 0.000
_diffrn_reflns_av_sigmaI/netI 0.051
_diffrn_reflns_limit_h_max 8
_diffrn_reflns_limit_h_min -9
_diffrn_reflns_limit_k_max 32
_diffrn_reflns_limit_k_min -33
_diffrn_reflns_limit_l_max 10
_diffrn_reflns_limit_l_min -10
_diffrn_reflns_number 23995
_diffrn_reflns_theta_full 26.748
_diffrn_reflns_theta_max 29.074
_diffrn_reflns_theta_min 2.735
_diffrn_standards_number 0
_exptl_absorpt_coefficient_mu 0.248
_exptl_absorpt_correction_T_max 1.00000
_exptl_absorpt_correction_T_min 0.85274
_exptl_absorpt_correction_type multi-scan
_exptl_absorpt_process_details
;
CrysAlis RED, Oxford Diffraction Ltd.,
Version 1.171.32.38 (release 17-11-2008 CrysAlis171 .NET)
(compiled Nov 17 2008,13:58:09)
Empirical absorption correction using spherical harmonics,
 implemented in SCALE3 ABSPACK scaling algorithm.
;
_exptl_crystal_colour 'white transparent'
_exptl_crystal_density_diffrn 1.548
_exptl_crystal_density_method 'not measured'
_exptl_crystal_description batonnet
_exptl_crystal_F_000 624
_exptl_crystal_size_max 0.25
_exptl_crystal_size_mid 0.05
_exptl_crystal_size_min 0.05
_refine_diff_density_max 0.34
_refine_diff_density_min -0.41
_refine_ls_extinction_method None
_refine_ls_goodness_of_fit_ref 1.0790
_refine_ls_hydrogen_treatment constr
_refine_ls_matrix_type full
_refine_ls_number_parameters 172
_refine_ls_number_reflns 1528
_refine_ls_number_restraints 0
_refine_ls_R_factor_all 0.1130
_refine_ls_R_factor_gt 0.0382
_refine_ls_shift/su_max 0.000308
_refine_ls_structure_factor_coef F
_refine_ls_weighting_details
;
 Method, part 1, Chebychev polynomial, (Watkin, 1994, Prince, 1982) 
 [weight] = 1.0/[A~0~*T~0~(x)+A~1~*T~1~(x) ... +A~n-1~]*T~n-1~(x)] 
 where A~i~ are the Chebychev coefficients listed below and x= Fcalc/Fmax 
 Method = Robust Weighting (Prince, 1982) 
 W = [weight] * [1-(deltaF/6*sigmaF)^2^]^2^
 A~i~ are: 
 1.93 -1.10 1.30 -0.169
;
_refine_ls_weighting_scheme calc
_refine_ls_wR_factor_all 0.0616
_refine_ls_wR_factor_gt 0.0377
_refine_ls_wR_factor_ref 0.0377
_reflns_limit_h_max 8
_reflns_limit_h_min -9
_reflns_limit_k_max 33
_reflns_limit_k_min 0
_reflns_limit_l_max 10
_reflns_limit_l_min 0
_reflns_number_gt 1528
_reflns_number_total 3110
_reflns_threshold_expression I>2.0\s(I)
_oxford_diffrn_Wilson_B_factor 1.33
_oxford_diffrn_Wilson_scale 1.53
_oxford_refine_ls_r_factor_ref 0.0382
_oxford_refine_ls_scale 0.8027(16)
_oxford_reflns_number_all 3110
_oxford_reflns_threshold_expression_ref I>2.0\s(I)
_cod_data_source_file c4ra00757c2.cif
_cod_data_source_block 1
_cod_original_sg_symbol_Hall ' -P 2yn'
_cod_original_sg_symbol_H-M 'P 21/n '
_cod_database_code 7235510
_montpellier_reflns_maxres 0.77
_montpellier_reflns_completeness_maxres 99.9

loop_
_symmetry_equiv_pos_as_xyz
x,y,z
-x,-y,-z
x+1/2,-y+1/2,z+1/2
-x+1/2,y+1/2,-z+1/2

loop_
_atom_site_label
_atom_site_type_symbol
_atom_site_fract_x
_atom_site_fract_y
_atom_site_fract_z
_atom_site_U_iso_or_equiv
_atom_site_occupancy
_atom_site_adp_type
_atom_site_refinement_flags_posn
P1 P 0.66756(11) 0.26615(3) 0.64556(9) 0.0162 1.0000 Uani .
O2 O 0.8389(3) 0.22981(10) 0.7513(3) 0.0308 1.0000 Uani .
H3 H 0.9005 0.2452 0.8374 0.0500 1.0000 Uiso R
O4 O 0.7553(3) 0.31040(9) 0.5493(2) 0.0252 1.0000 Uani .
O5 O 0.5161(3) 0.22949(9) 0.5329(2) 0.0200 1.0000 Uani .
C6 C 0.5453(4) 0.29784(13) 0.8030(3) 0.0188 1.0000 Uani .
C7 C 0.3595(4) 0.33184(13) 0.7216(3) 0.0211 1.0000 Uani .
C8 C 0.2628(4) 0.35863(12) 0.8527(3) 0.0159 1.0000 Uani .
N9 N 0.0820(3) 0.38292(9) 0.8243(3) 0.0143 1.0000 Uani .
O10 O -0.0313(3) 0.39066(8) 0.6627(2) 0.0208 1.0000 Uani .
H11 H -0.1189 0.3590 0.6295 0.0500 1.0000 Uiso R
C12 C 0.0428(4) 0.40540(11) 0.9758(3) 0.0164 1.0000 Uani .
C13 C 0.2079(4) 0.39272(11) 1.0993(3) 0.0160 1.0000 Uani .
N14 N 0.3411(3) 0.36412(10) 1.0205(3) 0.0149 1.0000 Uani .
H15 H 0.4668 0.3475 1.0699 0.0500 1.0000 Uiso R
C16 C 0.2543(5) 0.40308(14) 1.2869(3) 0.0236 1.0000 Uani .
H17 H 0.3828 0.3861 1.3346 0.0500 1.0000 Uiso R
H18 H 0.1475 0.3879 1.3380 0.0500 1.0000 Uiso R
H19 H 0.2624 0.4418 1.3087 0.0500 1.0000 Uiso R
C20 C -0.1479(4) 0.43419(12) 0.9867(4) 0.0178 1.0000 Uani .
O21 O -0.1236(3) 0.46011(8) 1.1365(3) 0.0207 1.0000 Uani .
C22 C -0.3089(4) 0.48423(14) 1.1772(4) 0.0237 1.0000 Uani .
C23 C -0.2687(5) 0.49737(15) 1.3645(4) 0.0306 1.0000 Uani .
H24 H -0.3884 0.5154 1.3899 0.0500 1.0000 Uiso R
H25 H -0.1511 0.5216 1.3922 0.0500 1.0000 Uiso R
H26 H -0.2434 0.4640 1.4300 0.0500 1.0000 Uiso R
H27 H -0.3419 0.5170 1.1101 0.0267 1.0000 Uiso R
H28 H -0.4237 0.4587 1.1490 0.0267 1.0000 Uiso R
O29 O -0.3032(3) 0.43343(10) 0.8804(3) 0.0285 1.0000 Uani .
H30 H 0.4030 0.3592 0.6476 0.0262 1.0000 Uiso R
H31 H 0.2569 0.3083 0.6546 0.0262 1.0000 Uiso R
H32 H 0.6445 0.3212 0.8751 0.0220 1.0000 Uiso R
H33 H 0.5024 0.2697 0.8729 0.0220 1.0000 Uiso R
O34 O 0.2353(3) 0.16453(9) 0.7003(2) 0.0244 1.0000 Uani .
H35 H 0.2419 0.1712 0.8131 0.0500 1.0000 Uiso R
H36 H 0.3319 0.1844 0.6623 0.0500 1.0000 Uiso R

loop_
_atom_site_aniso_label
_atom_site_aniso_U_11
_atom_site_aniso_U_22
_atom_site_aniso_U_33
_atom_site_aniso_U_23
_atom_site_aniso_U_13
_atom_site_aniso_U_12
P1 0.0140(3) 0.0228(4) 0.0102(3) -0.0036(3) -0.0016(2) 0.0047(3)
O2 0.0278(11) 0.0386(14) 0.0195(10) -0.0136(10) -0.0119(8) 0.0177(11)
O4 0.0247(11) 0.0369(14) 0.0139(9) -0.0071(9) 0.0037(8) -0.0095(10)
O5 0.0211(10) 0.0215(11) 0.0141(9) -0.0033(9) -0.0046(8) 0.0021(9)
C6 0.0212(15) 0.0233(16) 0.0116(12) -0.0012(12) 0.0025(11) 0.0073(12)
C7 0.0206(14) 0.0269(18) 0.0153(13) -0.0015(12) 0.0023(11) 0.0081(12)
C8 0.0153(12) 0.0190(16) 0.0136(12) 0.0015(11) 0.0034(11) -0.0024(11)
N9 0.0140(11) 0.0161(12) 0.0116(10) 0.0007(9) 0.0001(8) 0.0012(9)
O10 0.0206(10) 0.0249(12) 0.0136(9) 0.0023(8) -0.0050(8) 0.0007(9)
C12 0.0196(14) 0.0152(15) 0.0151(12) -0.0060(11) 0.0049(10) -0.0030(12)
C13 0.0172(13) 0.0156(15) 0.0160(12) -0.0014(11) 0.0050(10) -0.0022(11)
N14 0.0141(11) 0.0173(13) 0.0134(10) 0.0015(9) 0.0029(9) 0.0019(9)
C16 0.0214(14) 0.0338(19) 0.0154(14) -0.0036(13) 0.0034(12) 0.0046(14)
C20 0.0179(13) 0.0165(15) 0.0192(13) 0.0014(12) 0.0036(11) -0.0013(11)
O21 0.0141(10) 0.0242(12) 0.0238(10) -0.0064(9) 0.0040(8) 0.0028(9)
C22 0.0176(15) 0.0264(17) 0.0279(17) -0.0011(13) 0.0061(13) 0.0022(13)
C23 0.0291(17) 0.037(2) 0.0261(15) -0.0062(15) 0.0069(13) 0.0018(16)
O29 0.0181(11) 0.0393(14) 0.0256(11) -0.0064(10) -0.0017(9) 0.0073(10)
O34 0.0219(10) 0.0329(13) 0.0175(9) -0.0040(9) 0.0016(8) -0.0042(9)

loop_
_atom_type_symbol
_atom_type_scat_dispersion_real
_atom_type_scat_dispersion_imag
_atom_type_scat_Cromer_Mann_a1
_atom_type_scat_Cromer_Mann_b1
_atom_type_scat_Cromer_Mann_a2
_atom_type_scat_Cromer_Mann_b2
_atom_type_scat_Cromer_Mann_a3
_atom_type_scat_Cromer_Mann_b3
_atom_type_scat_Cromer_Mann_a4
_atom_type_scat_Cromer_Mann_b4
_atom_type_scat_Cromer_Mann_c
_atom_type_scat_source
C 0.0033 0.0016 2.3100 20.8439 1.0200 10.2075 1.5886 0.5687 0.8650 51.6512 0.2156 'International Tables Vol C 4.2.6.8 and 6.1.1.4'
H 0.0000 0.0000 0.4930 10.5109 0.3229 26.1257 0.1402 3.1424 0.0408 57.7998 0.0030 'International Tables Vol C 4.2.6.8 and 6.1.1.4'
O 0.0106 0.0060 3.0485 13.2771 2.2868 5.7011 1.5463 0.3239 0.8670 32.9089 0.2508 'International Tables Vol C 4.2.6.8 and 6.1.1.4'
P 0.1023 0.0942 6.4345 1.9067 4.1791 27.1570 1.7800 0.5260 1.4908 68.1645 1.1149 'International Tables Vol C 4.2.6.8 and 6.1.1.4'
N 0.0061 0.0033 12.2126 0.0057 3.1322 9.8933 2.0125 28.9975 1.1663 0.5826 -11.5290 'International Tables Vol C 4.2.6.8 and 6.1.1.4'

loop_
_diffrn_reflns_class_number
_diffrn_reflns_class_d_res_high
_diffrn_reflns_class_d_res_low
_diffrn_reflns_class_av_R_eq
_diffrn_reflns_class_av_uI/I
20 0.75 0.73 0.800 1.0
19 0.77 0.75 0.515 1.8
18 0.79 0.77 0.424 2.7
17 0.82 0.79 0.504 3.4
16 0.84 0.82 0.436 4.2
15 0.87 0.84 0.445 4.2
14 0.91 0.87 0.308 6.0
13 0.94 0.91 0.276 6.7
12 0.99 0.94 0.221 9.0
11 1.03 0.99 0.180 10.2
10 1.09 1.03 0.118 16.9
9 1.16 1.09 0.099 21.3
8 1.24 1.16 0.100 20.8
7 1.34 1.24 0.083 26.9
6 1.46 1.34 0.056 41.4
5 1.64 1.46 0.060 40.2
4 1.89 1.64 0.041 57.9
3 2.31 1.89 0.035 76.5
2 3.27 2.31 0.024 946
1 100.0 3.27 0.018 577

loop_
_geom_angle_atom_site_label_1
_geom_angle_atom_site_label_2
_geom_angle_atom_site_label_3
_geom_angle
_geom_angle_publ_flag
O2 P1 O4 111.98(13) yes
O2 P1 O5 108.13(12) yes
O4 P1 O5 113.94(11) yes
O2 P1 C6 104.60(12) yes
O4 P1 C6 108.21(14) yes
O5 P1 C6 109.56(13) yes
P1 O2 H3 112.4 no
P1 C6 C7 112.22(18) yes
P1 C6 H32 108.8 no
C7 C6 H32 109.0 no
P1 C6 H33 108.4 no
C7 C6 H33 109.5 no
H32 C6 H33 108.9 no
C6 C7 C8 111.7(2) yes
C6 C7 H30 109.0 no
C8 C7 H30 109.8 no
C6 C7 H31 109.2 no
C8 C7 H31 107.4 no
H30 C7 H31 109.7 no
C7 C8 N9 125.7(2) yes
C7 C8 N14 127.5(2) yes
N9 C8 N14 106.8(2) yes
C8 N9 O10 122.6(2) yes
C8 N9 C12 110.3(2) yes
O10 N9 C12 126.5(2) yes
N9 O10 H11 109.4 no
N9 C12 C13 106.0(2) yes
N9 C12 C20 123.3(2) yes
C13 C12 C20 130.6(2) yes
C12 C13 N14 106.7(2) yes
C12 C13 C16 131.9(3) yes
N14 C13 C16 121.4(2) yes
C13 N14 C8 110.3(2) yes
C13 N14 H15 128.8 no
C8 N14 H15 120.8 no
C13 C16 H17 108.5 no
C13 C16 H18 109.5 no
H17 C16 H18 109.6 no
C13 C16 H19 110.0 no
H17 C16 H19 110.0 no
H18 C16 H19 109.1 no
C12 C20 O21 109.1(2) yes
C12 C20 O29 125.7(3) yes
O21 C20 O29 125.2(3) yes
C20 O21 C22 115.6(2) yes
O21 C22 C23 108.3(2) yes
O21 C22 H27 109.1 no
C23 C22 H27 110.3 no
O21 C22 H28 109.9 no
C23 C22 H28 110.3 no
H27 C22 H28 108.9 no
C22 C23 H24 108.2 no
C22 C23 H25 109.7 no
H24 C23 H25 109.2 no
C22 C23 H26 109.4 no
H24 C23 H26 109.9 no
H25 C23 H26 110.4 no
H35 O34 H36 109.5 no

loop_
_geom_bond_atom_site_label_1
_geom_bond_atom_site_label_2
_geom_bond_distance
_geom_bond_publ_flag
P1 O2 1.559(2) yes
P1 O4 1.511(2) yes
P1 O5 1.509(2) yes
P1 C6 1.798(3) yes
O2 H3 0.819 no
C6 C7 1.526(4) yes
C6 H32 0.973 no
C6 H33 0.965 no
C7 C8 1.482(4) yes
C7 H30 0.975 no
C7 H31 0.971 no
C8 N9 1.320(4) yes
C8 N14 1.343(3) yes
N9 O10 1.372(3) yes
N9 C12 1.396(3) yes
O10 H11 0.977 no
C12 C13 1.360(4) yes
C12 C20 1.468(4) yes
C13 N14 1.373(3) yes
C13 C16 1.488(4) yes
N14 H15 0.944 no
C16 H17 0.960 no
C16 H18 0.959 no
C16 H19 0.967 no
C20 O21 1.335(3) yes
C20 O29 1.200(3) yes
O21 C22 1.457(3) yes
C22 C23 1.499(4) yes
C22 H27 0.968 no
C22 H28 0.979 no
C23 H24 0.965 no
C23 H25 0.973 no
C23 H26 0.970 no
O34 H35 0.906 no
O34 H36 0.904 no

loop_
_geom_hbond_atom_site_label_D
_geom_hbond_atom_site_label_H
_geom_hbond_atom_site_label_A
_geom_hbond_site_symmetry_A
_geom_hbond_angle_DHA
_geom_hbond_distance_DH
_geom_hbond_distance_HA
_geom_hbond_distance_DA
_geom_hbond_publ_flag
O2 H3 O5 3_555 172 0.82 1.71 2.528(4) yes
O10 H11 O4 1_455 171 0.98 1.52 2.494(4) yes
N14 H15 O34 3_555 162 0.94 1.90 2.818(4) yes
C23 H25 O10 2_567 150 0.97 2.55 3.429(4) yes
C6 H32 O34 3_555 133 0.97 2.57 3.303(4) yes
O34 H35 O4 3_455 177 0.91 1.92 2.825(4) yes
O34 H36 O5 . 170 0.90 2.07 2.961(4) yes

loop_
_montpellier_diffrn_reflns_class_number
_montpellier_diffrn_reflns_class_d_res_high
_montpellier_diffrn_reflns_class_d_res_low
_montpellier_diffrn_reflns_class_completeness_shell
_montpellier_diffrn_reflns_class_cumul_completeness
1 100.0 10.000 0.0 0.0
2 10.000 5.000 93.3 82.4
3 5.000 3.333 100.0 93.8
4 3.333 2.500 100.0 97.3
5 2.500 2.000 100.0 98.5
6 2.000 1.667 100.0 99.1
7 1.667 1.429 100.0 99.4
8 1.429 1.250 100.0 99.6
9 1.250 1.111 100.0 99.7
10 1.111 1.000 100.0 99.8
11 1.000 0.909 100.0 99.8
12 0.909 0.833 100.0 99.9
13 0.833 0.769 96.5 99.2
14 0.769 0.731 43.2 91.6
